data_4515289
loop_
_publ_author_name
'Yang, Yuying'
'Liu, Guangfeng'
'Liu, Jie'
'Wei, Mengmeng'
'Wang, Zhongxuan'
'Hao, Xiaotao'
'Maheswar Repaka, D. V.'
'Ramanujan, Raju V.'
'Tao, Xutang'
'Qin, Wei'
'Zhang, Qichun'

_publ_section_title
;
 Anisotropic Magnetoelectric Coupling and Cotton-Mouton Effects in the
 Organic Magnetic Charge-Transfer Complex Pyrene-F<sub>4</sub>TCNQ.
;
_journal_issue 51
_journal_name_full 'ACS applied materials &amp; interfaces'
_journal_page_first 44654
_journal_page_last 44659
_journal_paper_doi 10.1021/acsami.8b16848
_journal_volume 10
_journal_year 2018
_chemical_formula_sum 'C28 H10 F4 N4'
_chemical_formula_weight 478.40
_space_group_crystal_system monoclinic
_space_group_IT_number 14
_space_group_name_Hall '-P 2yn'
_space_group_name_H-M_alt 'P 1 21/n 1'
_atom_sites_solution_hydrogens geom
_audit_creation_method SHELXL-2014/7
_cell_angle_alpha 90
_cell_angle_beta 99.983(3)
_cell_angle_gamma 90
_cell_formula_units_Z 2
_cell_length_a 6.5612(15)
_cell_length_b 18.654(4)
_cell_length_c 8.5145(19)
_cell_measurement_reflns_used 1907
_cell_measurement_temperature 296(2)
_cell_measurement_theta_max 27.44
_cell_measurement_theta_min 2.18
_cell_volume 1026.3(4)
_computing_cell_refinement 'Bruker SAINT'
_computing_data_collection 'Bruker APEX3'
_computing_data_reduction 'Bruker SAINT'
_computing_molecular_graphics 'Bruker SHELXTL'
_computing_publication_material 'Bruker SHELXTL'
_computing_structure_refinement 'SHELXL-2014 (Sheldrick 2014)'
_computing_structure_solution 'SHELXS-97 (Sheldrick 2008)'
_diffrn_ambient_temperature 296(2)
_diffrn_measured_fraction_theta_full 0.999
_diffrn_measured_fraction_theta_max 0.983
_diffrn_measurement_device_type 'Bruker APEX-II CCD'
_diffrn_measurement_method '\f and \w scans'
_diffrn_radiation_type MoK\a
_diffrn_radiation_wavelength 0.71073
_diffrn_reflns_av_R_equivalents 0.0225
_diffrn_reflns_av_unetI/netI 0.0300
_diffrn_reflns_Laue_measured_fraction_full 0.999
_diffrn_reflns_Laue_measured_fraction_max 0.983
_diffrn_reflns_limit_h_max 8
_diffrn_reflns_limit_h_min -8
_diffrn_reflns_limit_k_max 24
_diffrn_reflns_limit_k_min -12
_diffrn_reflns_limit_l_max 6
_diffrn_reflns_limit_l_min -11
_diffrn_reflns_number 5114
_diffrn_reflns_point_group_measured_fraction_full 0.999
_diffrn_reflns_point_group_measured_fraction_max 0.983
_diffrn_reflns_theta_full 25.242
_diffrn_reflns_theta_max 27.458
_diffrn_reflns_theta_min 2.184
_exptl_absorpt_coefficient_mu 0.119
_exptl_absorpt_correction_T_max 0.7456
_exptl_absorpt_correction_T_min 0.6351
_exptl_absorpt_correction_type multi-scan
_exptl_absorpt_process_details 'Bruker SADABS'
_exptl_crystal_colour black
_exptl_crystal_density_diffrn 1.548
_exptl_crystal_description prism
_exptl_crystal_F_000 484
_exptl_crystal_size_max 0.490
_exptl_crystal_size_mid 0.230
_exptl_crystal_size_min 0.195
_refine_diff_density_max 0.343
_refine_diff_density_min -0.263
_refine_diff_density_rms 0.056
_refine_ls_extinction_method none
_refine_ls_goodness_of_fit_ref 0.934
_refine_ls_hydrogen_treatment constr
_refine_ls_matrix_type full
_refine_ls_number_parameters 163
_refine_ls_number_reflns 2316
_refine_ls_number_restraints 0
_refine_ls_restrained_S_all 0.934
_refine_ls_R_factor_all 0.0525
_refine_ls_R_factor_gt 0.0390
_refine_ls_shift/su_max 0.000
_refine_ls_shift/su_mean 0.000
_refine_ls_structure_factor_coef Fsqd
_refine_ls_weighting_details 'w=1/[\s^2^(Fo^2^)+(0.1000P)^2^] where P=(Fo^2^+2Fc^2^)/3'
_refine_ls_weighting_scheme calc
_refine_ls_wR_factor_gt 0.1178
_refine_ls_wR_factor_ref 0.1313
_reflns_Friedel_coverage 0.000
_reflns_number_gt 1827
_reflns_number_total 2316
_reflns_threshold_expression 'I > 2\s(I)'
_cod_data_source_file am8b16848_si_002.cif
_cod_data_source_block liujie201687_0m_a
_cod_original_sg_symbol_H-M 'P 21/n'
_cod_database_code 4515289
_shelx_shelxl_version_number 2014/7
_shelx_space_group_comment
;
The symmetry employed for this shelxl refinement is uniquely defined
by the following loop, which should always be used as a source of
symmetry information in preference to the above space-group names.
They are only intended as comments.
;
_shelx_estimated_absorpt_t_min 0.944
_shelx_estimated_absorpt_t_max 0.977

loop_
_space_group_symop_operation_xyz
'x, y, z'
'-x+1/2, y+1/2, -z+1/2'
'-x, -y, -z'
'x-1/2, -y-1/2, z-1/2'

loop_
_atom_site_label
_atom_site_type_symbol
_atom_site_fract_x
_atom_site_fract_y
_atom_site_fract_z
_atom_site_U_iso_or_equiv
_atom_site_adp_type
_atom_site_occupancy
_atom_site_site_symmetry_order
_atom_site_calc_flag
_atom_site_refinement_flags_posn
_atom_site_refinement_flags_adp
F1 F 0.42124(12) 0.50127(4) 0.17537(8) 0.0153(2) Uani 1 1 d . .
N1 N 0.47075(19) 0.24144(6) 0.45859(15) 0.0216(3) Uani 1 1 d . .
C1 C 0.4338(2) 0.36167(7) 0.16279(16) 0.0147(3) Uani 1 1 d . .
C2 C 0.46097(19) 0.36772(7) 0.33355(15) 0.0123(3) Uani 1 1 d . .
F2 F 0.45817(12) 0.62433(4) 0.33030(9) 0.0156(2) Uani 1 1 d . .
N2 N 0.41648(18) 0.35046(6) 0.02839(14) 0.0207(3) Uani 1 1 d . .
C3 C 0.4695(2) 0.29871(7) 0.41023(16) 0.0156(3) Uani 1 1 d . .
C4 C 0.47958(18) 0.43199(7) 0.41493(15) 0.0112(3) Uani 1 1 d . .
C5 C 0.4617(2) 0.50054(6) 0.33479(15) 0.0112(3) Uani 1 1 d . .
C6 C 0.48062(19) 0.56352(7) 0.41375(15) 0.0116(3) Uani 1 1 d . .
C8 C 0.9360(2) 0.58941(7) 0.26949(16) 0.0163(3) Uani 1 1 d . .
H8 H 0.9179 0.6301 0.2054 0.020 Uiso 1 1 calc R U
C7 C 0.9173(2) 0.52377(8) 0.20066(15) 0.0161(3) Uani 1 1 d . .
H7 H 0.8849 0.5203 0.0902 0.019 Uiso 1 1 calc R U
C9 C 0.98322(19) 0.59743(7) 0.43927(16) 0.0129(3) Uani 1 1 d . .
C10 C 1.00897(19) 0.53455(7) 0.53665(15) 0.0108(3) Uani 1 1 d . .
C11 C 1.05366(19) 0.54086(7) 0.70538(15) 0.0127(3) Uani 1 1 d . .
C12 C 1.0689(2) 0.60950(7) 0.77415(17) 0.0171(3) Uani 1 1 d . .
H12 H 1.0962 0.6143 0.8845 0.020 Uiso 1 1 calc R U
C13 C 1.0437(2) 0.67021(7) 0.67869(18) 0.0195(3) Uani 1 1 d . .
H13 H 1.0550 0.7153 0.7260 0.023 Uiso 1 1 calc R U
C14 C 1.00191(19) 0.66470(7) 0.51369(18) 0.0178(3) Uani 1 1 d . .
H14 H 0.9861 0.7061 0.4519 0.021 Uiso 1 1 calc R U

loop_
_atom_site_aniso_label
_atom_site_aniso_U_11
_atom_site_aniso_U_22
_atom_site_aniso_U_33
_atom_site_aniso_U_23
_atom_site_aniso_U_13
_atom_site_aniso_U_12
F1 0.0227(4) 0.0153(4) 0.0073(4) 0.0010(3) 0.0010(3) 0.0005(3)
N1 0.0308(7) 0.0140(6) 0.0211(7) 0.0004(5) 0.0074(5) 0.0018(5)
C1 0.0154(6) 0.0102(6) 0.0178(7) 0.0005(5) 0.0014(5) 0.0005(5)
C2 0.0121(6) 0.0120(6) 0.0130(6) 0.0015(5) 0.0027(5) 0.0011(5)
F2 0.0241(4) 0.0100(4) 0.0123(4) 0.0047(3) 0.0025(3) 0.0013(3)
N2 0.0258(7) 0.0193(6) 0.0156(6) -0.0019(5) -0.0002(5) 0.0013(5)
C3 0.0182(7) 0.0152(7) 0.0135(7) -0.0033(5) 0.0035(5) 0.0010(5)
C4 0.0092(6) 0.0120(7) 0.0126(7) 0.0007(5) 0.0019(5) -0.0001(5)
C5 0.0109(6) 0.0147(7) 0.0077(6) 0.0018(5) 0.0010(5) 0.0002(5)
C6 0.0122(6) 0.0106(6) 0.0122(7) 0.0030(5) 0.0026(5) 0.0014(5)
C8 0.0147(6) 0.0185(7) 0.0162(7) 0.0078(5) 0.0044(5) 0.0013(5)
C7 0.0142(6) 0.0262(7) 0.0074(6) 0.0030(5) 0.0007(5) 0.0013(5)
C9 0.0092(6) 0.0134(6) 0.0159(7) 0.0021(5) 0.0016(5) 0.0006(5)
C10 0.0080(6) 0.0112(7) 0.0131(7) -0.0004(5) 0.0016(5) 0.0002(4)
C11 0.0094(6) 0.0156(7) 0.0134(7) -0.0022(5) 0.0024(5) -0.0002(5)
C12 0.0134(6) 0.0209(7) 0.0169(7) -0.0069(6) 0.0028(5) -0.0015(5)
C13 0.0156(6) 0.0155(7) 0.0281(8) -0.0093(6) 0.0054(6) -0.0021(5)
C14 0.0157(7) 0.0110(7) 0.0274(8) 0.0012(5) 0.0055(6) 0.0004(5)

loop_
_atom_type_symbol
_atom_type_description
_atom_type_scat_dispersion_real
_atom_type_scat_dispersion_imag
_atom_type_scat_source
C C 0.0033 0.0016 'International Tables Vol C Tables 4.2.6.8 and 6.1.1.4'
H H 0.0000 0.0000 'International Tables Vol C Tables 4.2.6.8 and 6.1.1.4'
N N 0.0061 0.0033 'International Tables Vol C Tables 4.2.6.8 and 6.1.1.4'
F F 0.0171 0.0103 'International Tables Vol C Tables 4.2.6.8 and 6.1.1.4'

loop_
_geom_angle_atom_site_label_1
_geom_angle_atom_site_label_2
_geom_angle_atom_site_label_3
_geom_angle
_geom_angle_site_symmetry_1
_geom_angle_site_symmetry_3
N2 C1 C2 173.87(13) . .
C4 C2 C1 124.10(11) . .
C4 C2 C3 123.78(12) . .
C1 C2 C3 112.12(11) . .
N1 C3 C2 174.19(15) . .
C2 C4 C5 122.63(12) . .
C2 C4 C6 122.98(12) . 3_666
C5 C4 C6 114.40(11) . 3_666
F1 C5 C6 118.82(11) . .
F1 C5 C4 118.30(11) . .
C6 C5 C4 122.87(13) . .
F2 C6 C5 118.91(12) . .
F2 C6 C4 118.34(11) . 3_666
C5 C6 C4 122.74(12) . 3_666
C7 C8 C9 121.24(12) . .
C7 C8 H8 119.4 . .
C9 C8 H8 119.4 . .
C8 C7 C11 121.53(12) . 3_766
C8 C7 H7 119.2 . .
C11 C7 H7 119.2 3_766 .
C14 C9 C10 118.70(12) . .
C14 C9 C8 122.43(12) . .
C10 C9 C8 118.87(12) . .
C10 C10 C11 120.24(15) 3_766 .
C10 C10 C9 119.65(15) 3_766 .
C11 C10 C9 120.11(12) . .
C12 C11 C10 118.98(12) . .
C12 C11 C7 122.57(12) . 3_766
C10 C11 C7 118.45(12) . 3_766
C13 C12 C11 120.50(13) . .
C13 C12 H12 119.8 . .
C11 C12 H12 119.8 . .
C14 C13 C12 121.02(12) . .
C14 C13 H13 119.5 . .
C12 C13 H13 119.5 . .
C13 C14 C9 120.69(12) . .
C13 C14 H14 119.7 . .
C9 C14 H14 119.7 . .

loop_
_geom_bond_atom_site_label_1
_geom_bond_atom_site_label_2
_geom_bond_distance
_geom_bond_site_symmetry_2
F1 C5 1.3372(14) .
N1 C3 1.1444(19) .
C1 N2 1.1494(18) .
C1 C2 1.4382(18) .
C2 C4 1.3796(18) .
C2 C3 1.4401(19) .
F2 C6 1.3330(14) .
C4 C5 1.4445(18) .
C4 C6 1.4391(18) 3_666
C5 C6 1.3487(18) .
C6 C4 1.4391(18) 3_666
C8 C7 1.354(2) .
C8 C9 1.4328(19) .
C8 H8 0.9300 .
C7 C11 1.4411(19) 3_766
C7 H7 0.9300 .
C9 C14 1.4016(19) .
C9 C10 1.4293(19) .
C10 C10 1.428(2) 3_766
C10 C11 1.4205(19) .
C11 C12 1.4042(18) .
C11 C7 1.4411(19) 3_766
C12 C13 1.387(2) .
C12 H12 0.9300 .
C13 C14 1.388(2) .
C13 H13 0.9300 .
C14 H14 0.9300 .
